data_4508614
loop_
_publ_author_name
'Pati, Palas Baran'
'Senanayak, Satyaprasad P.'
'Narayan, K. S.'
'Zade, Sanjio S.'

_publ_section_title
;
 Solution processable benzooxadiazole and benzothiadiazole based d-a-d
 molecules with chalcogenophene: field effect transistor study and
 structure property relationship.
;
_journal_issue 23
_journal_name_full 'ACS applied materials &amp; interfaces'
_journal_page_first 12460
_journal_page_last 12468
_journal_paper_doi 10.1021/am403559a
_journal_volume 5
_journal_year 2013
_chemical_formula_moiety 'C14 H8 N2 O Se2'
_chemical_formula_sum 'C14 H8 N2 O Se2'
_chemical_formula_weight 378.14
_chemical_name_systematic
; 
 ? 
;
_space_group_IT_number 33
_symmetry_cell_setting orthorhombic
_symmetry_space_group_name_Hall 'P 2c -2n'
_symmetry_space_group_name_H-M 'P n a 21'
_atom_sites_solution_hydrogens geom
_atom_sites_solution_primary direct
_atom_sites_solution_secondary difmap
_audit_creation_method SHELXL-97
_cell_angle_alpha 90.00
_cell_angle_beta 90.00
_cell_angle_gamma 90.00
_cell_formula_units_Z 4
_cell_length_a 19.874(5)
_cell_length_b 5.1023(12)
_cell_length_c 12.693(3)
_cell_measurement_reflns_used 1501
_cell_measurement_temperature 298(2)
_cell_measurement_theta_max 20.24
_cell_measurement_theta_min 2.60
_cell_volume 1287.1(5)
_computing_cell_refinement 'Bruker SMART'
_computing_data_collection 'Bruker SMART'
_computing_data_reduction 'Bruker SAINT'
_computing_molecular_graphics 'Bruker SHELXTL'
_computing_publication_material 'Bruker SHELXTL'
_computing_structure_refinement 'SHELXL-97 (Sheldrick, 2008)'
_computing_structure_solution 'SHELXS-97 (Sheldrick, 2008)'
_diffrn_ambient_temperature 298(2)
_diffrn_measured_fraction_theta_full 0.991
_diffrn_measured_fraction_theta_max 0.991
_diffrn_radiation_monochromator graphite
_diffrn_radiation_source 'fine-focus sealed tube'
_diffrn_radiation_type MoK\a
_diffrn_radiation_wavelength 0.71073
_diffrn_reflns_av_R_equivalents 0.0892
_diffrn_reflns_av_sigmaI/netI 0.0620
_diffrn_reflns_limit_h_max 22
_diffrn_reflns_limit_h_min -22
_diffrn_reflns_limit_k_max 3
_diffrn_reflns_limit_k_min -5
_diffrn_reflns_limit_l_max 14
_diffrn_reflns_limit_l_min -14
_diffrn_reflns_number 8477
_diffrn_reflns_theta_full 23.61
_diffrn_reflns_theta_max 23.61
_diffrn_reflns_theta_min 2.05
_exptl_absorpt_coefficient_mu 5.736
_exptl_absorpt_correction_T_max 0.318
_exptl_absorpt_correction_T_min 0.245
_exptl_absorpt_correction_type multi-scan
_exptl_absorpt_process_details 'sadabs, bruker, 2008'
_exptl_crystal_colour orange
_exptl_crystal_density_diffrn 1.952
_exptl_crystal_density_method 'not measured'
_exptl_crystal_description needle
_exptl_crystal_F_000 728
_exptl_crystal_size_max 0.42
_exptl_crystal_size_mid 0.21
_exptl_crystal_size_min 0.20
_refine_diff_density_max 1.073
_refine_diff_density_min -0.489
_refine_diff_density_rms 0.108
_refine_ls_abs_structure_details 'Flack H D (1983), Acta Cryst. A39, 876-881'
_refine_ls_abs_structure_Flack 0.44(4)
_refine_ls_extinction_expression Fc^*^=kFc[1+0.001xFc^2^\l^3^/sin(2\q)]^-1/4^
_refine_ls_extinction_method SHELXL
_refine_ls_goodness_of_fit_ref 1.077
_refine_ls_hydrogen_treatment constr
_refine_ls_matrix_type full
_refine_ls_number_parameters 155
_refine_ls_number_reflns 1906
_refine_ls_number_restraints 1
_refine_ls_restrained_S_all 1.076
_refine_ls_R_factor_all 0.0790
_refine_ls_R_factor_gt 0.0505
_refine_ls_shift/su_max 0.001
_refine_ls_shift/su_mean 0.000
_refine_ls_structure_factor_coef Fsqd
_refine_ls_weighting_details 'calc w=1/[\s^2^(Fo^2^)+(0.0792P)^2^+0.6834P] where P=(Fo^2^+2Fc^2^)/3'
_refine_ls_weighting_scheme calc
_refine_ls_wR_factor_gt 0.1274
_refine_ls_wR_factor_ref 0.1450
_reflns_number_gt 1390
_reflns_number_total 1938
_reflns_threshold_expression >2sigma(I)
_cod_data_source_file am403559a_si_002.cif
_cod_data_source_block sos_5
_cod_depositor_comments
;
The following automatic conversions were performed:

'_symmetry_cell_setting' value 'Orthorhombic' changed to
'orthorhombic' according to
/home/saulius/struct/CIF-dictionaries/cif_core.dic dictionary named
'cif_core.dic' version 2.4.2 from 2011-04-26.

Automatic conversion script
Id: cif_fix_values 1891 2012-01-12 08:04:46Z andrius 
;
_cod_original_sg_symbol_H-M Pna2(1)
_cod_database_code 4508614

loop_
_symmetry_equiv_pos_as_xyz
'x, y, z'
'-x, -y, z+1/2'
'-x+1/2, y+1/2, z+1/2'
'x+1/2, -y+1/2, z'

loop_
_atom_site_label
_atom_site_type_symbol
_atom_site_fract_x
_atom_site_fract_y
_atom_site_fract_z
_atom_site_U_iso_or_equiv
_atom_site_adp_type
_atom_site_occupancy
_atom_site_symmetry_multiplicity
_atom_site_calc_flag
_atom_site_refinement_flags
C1 C 0.7730(6) 1.233(2) 0.1570(9) 0.0500(15) Uani 1 1 d .
H1 H 0.8032 1.3406 0.1217 0.060 Uiso 1 1 calc R
C2 C 0.7616(6) 1.2445(19) 0.2578(11) 0.0500(15) Uani 1 1 d .
H2 H 0.7844 1.3657 0.2993 0.060 Uiso 1 1 calc R
C3 C 0.7148(6) 1.073(2) 0.3035(10) 0.0500(15) Uani 1 1 d .
H3 H 0.7045 1.0698 0.3749 0.060 Uiso 1 1 calc R
C4 C 0.6842(6) 0.902(2) 0.2250(10) 0.0500(15) Uani 1 1 d .
C5 C 0.6345(5) 0.699(2) 0.2374(8) 0.041(3) Uani 1 1 d .
C6 C 0.6072(6) 0.562(2) 0.1593(8) 0.048(3) Uani 1 1 d .
H6 H 0.6222 0.5943 0.0912 0.058 Uiso 1 1 calc R
C7 C 0.5554(6) 0.365(2) 0.1738(9) 0.045(3) Uani 1 1 d .
H7 H 0.5387 0.2828 0.1138 0.054 Uiso 1 1 calc R
C8 C 0.5297(6) 0.2920(19) 0.2671(8) 0.041(3) Uani 1 1 d .
C11 C 0.4785(5) 0.0943(19) 0.2809(8) 0.038(2) Uani 1 1 d .
C12 C 0.4490(5) -0.0718(18) 0.2001(8) 0.035(2) Uani 1 1 d .
H12 H 0.4600 -0.0619 0.1290 0.042 Uiso 1 1 calc R
C13 C 0.4036(6) -0.242(2) 0.2400(11) 0.063(3) Uani 1 1 d .
H13 H 0.3833 -0.3667 0.1971 0.075 Uiso 1 1 calc R
C14 C 0.3889(6) -0.229(2) 0.3404(12) 0.062(3) Uani 1 1 d .
H14 H 0.3574 -0.3363 0.3731 0.075 Uiso 1 1 calc R
C9 C 0.5570(5) 0.440(2) 0.3541(8) 0.038(3) Uani 1 1 d .
C10 C 0.6078(5) 0.636(2) 0.3418(8) 0.039(2) Uani 1 1 d .
N1 N 0.6243(5) 0.7282(19) 0.4329(7) 0.058(3) Uani 1 1 d .
N2 N 0.5443(5) 0.410(2) 0.4528(8) 0.056(3) Uani 1 1 d .
O1 O 0.5859(5) 0.593(2) 0.5028(6) 0.075(3) Uani 1 1 d .
Se1 Se 0.72209(6) 0.9768(3) 0.09224(10) 0.0668(5) Uani 1 1 d .
Se2 Se 0.43673(6) 0.0253(2) 0.40992(8) 0.0558(4) Uani 1 1 d .

loop_
_atom_site_aniso_label
_atom_site_aniso_U_11
_atom_site_aniso_U_22
_atom_site_aniso_U_33
_atom_site_aniso_U_23
_atom_site_aniso_U_13
_atom_site_aniso_U_12
C1 0.044(4) 0.033(3) 0.073(4) 0.008(3) -0.003(3) 0.003(2)
C2 0.044(4) 0.033(3) 0.073(4) 0.008(3) -0.003(3) 0.003(2)
C3 0.044(4) 0.033(3) 0.073(4) 0.008(3) -0.003(3) 0.003(2)
C4 0.044(4) 0.033(3) 0.073(4) 0.008(3) -0.003(3) 0.003(2)
C5 0.034(6) 0.044(6) 0.044(6) 0.005(5) -0.003(5) 0.005(5)
C6 0.070(9) 0.041(7) 0.032(6) 0.008(5) 0.016(5) 0.004(6)
C7 0.045(7) 0.042(7) 0.047(6) -0.014(5) -0.007(5) 0.009(6)
C8 0.056(7) 0.035(6) 0.033(5) 0.004(5) 0.008(6) 0.004(5)
C11 0.043(6) 0.039(6) 0.033(5) -0.002(4) -0.003(5) 0.008(5)
C12 0.048(6) 0.014(5) 0.045(6) -0.003(4) 0.014(5) -0.003(4)
C13 0.050(8) 0.058(8) 0.080(10) -0.024(7) 0.005(7) 0.003(6)
C14 0.057(8) 0.038(7) 0.091(9) 0.009(7) -0.002(7) -0.003(6)
C9 0.034(6) 0.048(7) 0.031(6) 0.002(5) -0.002(5) 0.005(5)
C10 0.043(7) 0.036(6) 0.037(6) 0.008(5) -0.001(5) 0.005(5)
N1 0.075(7) 0.063(7) 0.036(5) 0.003(4) -0.002(5) -0.028(5)
N2 0.058(7) 0.065(6) 0.044(5) -0.008(5) 0.004(5) -0.026(6)
O1 0.097(7) 0.091(6) 0.036(4) -0.011(4) -0.007(5) -0.031(6)
Se1 0.0643(8) 0.0709(9) 0.0651(8) 0.0059(10) 0.0135(7) -0.0058(6)
Se2 0.0651(8) 0.0555(8) 0.0469(6) 0.0018(10) 0.0042(6) -0.0112(6)

loop_
_atom_type_symbol
_atom_type_description
_atom_type_scat_dispersion_real
_atom_type_scat_dispersion_imag
_atom_type_scat_source
C C 0.0033 0.0016 'International Tables Vol C Tables 4.2.6.8 and 6.1.1.4'
H H 0.0000 0.0000 'International Tables Vol C Tables 4.2.6.8 and 6.1.1.4'
N N 0.0061 0.0033 'International Tables Vol C Tables 4.2.6.8 and 6.1.1.4'
O O 0.0106 0.0060 'International Tables Vol C Tables 4.2.6.8 and 6.1.1.4'
Se Se -0.0929 2.2259 'International Tables Vol C Tables 4.2.6.8 and 6.1.1.4'

loop_
_geom_angle_atom_site_label_1
_geom_angle_atom_site_label_2
_geom_angle_atom_site_label_3
_geom_angle
C2 C1 Se1 112.1(9)
C2 C1 H1 124.0
Se1 C1 H1 124.0
C1 C2 C3 119.6(11)
C1 C2 H2 120.2
C3 C2 H2 120.2
C2 C3 C4 111.7(11)
C2 C3 H3 124.2
C4 C3 H3 124.2
C5 C4 C3 130.0(11)
C5 C4 Se1 121.2(9)
C3 C4 Se1 108.8(8)
C6 C5 C4 125.2(10)
C6 C5 C10 114.3(10)
C4 C5 C10 120.4(10)
C5 C6 C7 124.0(9)
C5 C6 H6 118.0
C7 C6 H6 118.0
C8 C7 C6 125.0(10)
C8 C7 H7 117.5
C6 C7 H7 117.5
C7 C8 C9 112.8(10)
C7 C8 C11 124.7(10)
C9 C8 C11 122.5(9)
C8 C11 C12 127.4(9)
C8 C11 Se2 123.4(7)
C12 C11 Se2 109.2(7)
C13 C12 C11 112.4(10)
C13 C12 H12 123.8
C11 C12 H12 123.8
C14 C13 C12 118.7(11)
C14 C13 H13 120.7
C12 C13 H13 120.7
C13 C14 Se2 112.9(9)
C13 C14 H14 123.5
Se2 C14 H14 123.5
N2 C9 C10 109.1(10)
N2 C9 C8 127.5(11)
C10 C9 C8 123.2(10)
N1 C10 C9 109.7(9)
N1 C10 C5 129.7(10)
C9 C10 C5 120.5(9)
C10 N1 O1 104.8(8)
C9 N2 O1 104.3(9)
N1 O1 N2 112.0(8)
C1 Se1 C4 88.0(5)
C14 Se2 C11 86.7(6)

loop_
_geom_bond_atom_site_label_1
_geom_bond_atom_site_label_2
_geom_bond_distance
C1 C2 1.301(17)
C1 Se1 1.845(11)
C1 H1 0.9300
C2 C3 1.401(15)
C2 H2 0.9300
C3 C4 1.459(16)
C3 H3 0.9300
C4 C5 1.438(15)
C4 Se1 1.886(12)
C5 C6 1.330(14)
C5 C10 1.463(15)
C6 C7 1.451(17)
C6 H6 0.9300
C7 C8 1.341(15)
C7 H7 0.9300
C8 C9 1.443(14)
C8 C11 1.443(14)
C11 C12 1.454(14)
C11 Se2 1.870(11)
C12 C13 1.351(15)
C12 H12 0.9300
C13 C14 1.309(17)
C13 H13 0.9300
C14 Se2 1.833(12)
C14 H14 0.9300
C9 N2 1.287(13)
C9 C10 1.431(14)
C10 N1 1.290(14)
N1 O1 1.360(12)
N2 O1 1.399(14)
